data_4110819
loop_
_publ_author_name
'Do Young Kim'
'Gregory S. Girolami'

_publ_contact_author_address
;School of Chemical Sciences
University of Illinois at Urbana-Champaign
600 S. Mathews Ave, Urbana, Illinois, 61801
;
_publ_contact_author_email girolami@scs.uiuc.edu
_publ_contact_author_name 'Gregory S. Girolami'
_publ_section_title
;
 Synthesis and Characterization of the Octahydrotriborate Complexes
 Cp*V(B3H8)2 and Cp*Cr(B3H8)2 and the Unusual Cobaltaborane Cluster
 Cp*2Co2(B6H14)
;
_journal_name_full 'Journal of the American Chemical Society'
_journal_page_first 10969
_journal_page_last 10977
_journal_paper_doi 10.1021/ja063285+
_journal_volume 128
_journal_year 2006
_chemical_formula_moiety 'C20 H39 B5 Mo2'
_chemical_formula_sum 'C20 H39 B5 Mo2'
_chemical_formula_weight 525.44
_chemical_name_common Cp*2Mo2B5H9
_chemical_name_systematic (Nonahydropentaborato)bis(pentamethylcyclorpentadienyl)dimolybdenum
_space_group_IT_number 2
_symmetry_cell_setting triclinic
_symmetry_Int_Tables_number 2
_symmetry_space_group_name_Hall '-P 1'
_symmetry_space_group_name_H-M 'P -1'
_atom_sites_solution_hydrogens geom
_atom_sites_solution_primary direct
_atom_sites_solution_secondary difmap
_audit_creation_method SHELXL-97
_cell_angle_alpha 109.562(4)
_cell_angle_beta 91.892(4)
_cell_angle_gamma 92.495(4)
_cell_formula_units_Z 2
_cell_length_a 8.998(2)
_cell_length_b 11.701(3)
_cell_length_c 11.971(3)
_cell_measurement_temperature 193(2)
_cell_volume 1185.0(5)
_computing_structure_refinement 'SHELXL-97 (Sheldrick, 1997)'
_computing_structure_solution 'SHELXS-97 (Sheldrick, 1990)'
_diffrn_ambient_temperature 193(2)
_diffrn_measured_fraction_theta_full 0.977
_diffrn_measured_fraction_theta_max 0.977
_diffrn_radiation_monochromator graphite
_diffrn_radiation_probe x-ray
_diffrn_radiation_type MoK\a
_diffrn_radiation_wavelength 0.71073
_diffrn_reflns_av_R_equivalents 0.0530
_diffrn_reflns_av_sigmaI/netI 0.0671
_diffrn_reflns_limit_h_max 11
_diffrn_reflns_limit_h_min -11
_diffrn_reflns_limit_k_max 15
_diffrn_reflns_limit_k_min -15
_diffrn_reflns_limit_l_max 15
_diffrn_reflns_limit_l_min -15
_diffrn_reflns_number 15350
_diffrn_reflns_theta_full 28.30
_diffrn_reflns_theta_max 28.30
_diffrn_reflns_theta_min 1.81
_diffrn_source 'fine-focus sealed tube'
_diffrn_standards_decay_% 0
_exptl_absorpt_coefficient_mu 1.061
_exptl_absorpt_correction_T_max 0.89608
_exptl_absorpt_correction_T_min 0.83311
_exptl_absorpt_correction_type integration
_exptl_crystal_density_diffrn 1.473
_exptl_crystal_F_000 536
_exptl_crystal_size_max 0.15
_exptl_crystal_size_mid 0.14
_exptl_crystal_size_min 0.13
_refine_diff_density_max 1.001
_refine_diff_density_min -0.440
_refine_diff_density_rms 0.096
_refine_ls_extinction_method none
_refine_ls_goodness_of_fit_ref 0.984
_refine_ls_hydrogen_treatment mixed
_refine_ls_matrix_type full
_refine_ls_number_parameters 290
_refine_ls_number_reflns 5746
_refine_ls_number_restraints 10
_refine_ls_restrained_S_all 0.983
_refine_ls_R_factor_all 0.0652
_refine_ls_R_factor_gt 0.0357
_refine_ls_shift/su_max 0.011
_refine_ls_shift/su_mean 0.000
_refine_ls_structure_factor_coef Fsqd
_refine_ls_weighting_details 'calc w=1/[\s^2^(Fo^2^)+(0.0355P)^2^+0.0000P] where P=(Fo^2^+2Fc^2^)/3'
_refine_ls_weighting_scheme calc
_refine_ls_wR_factor_gt 0.0748
_refine_ls_wR_factor_ref 0.0806
_reflns_number_gt 4000
_reflns_number_total 5746
_reflns_threshold_expression >2sigma(I)
_cod_data_source_file ja063285si20060622_054111.cif
_cod_data_source_block f21bface
_cod_database_code 4110819

loop_
_symmetry_equiv_pos_as_xyz
'x, y, z'
'-x, -y, -z'

loop_
_atom_site_label
_atom_site_type_symbol
_atom_site_fract_x
_atom_site_fract_y
_atom_site_fract_z
_atom_site_U_iso_or_equiv
_atom_site_adp_type
_atom_site_occupancy
_atom_site_symmetry_multiplicity
_atom_site_calc_flag
_atom_site_refinement_flags
Mo1 Mo 0.16053(3) 0.23968(2) 0.84288(3) 0.02354(9) Uani 1 1 d .
Mo2 Mo 0.31514(3) 0.38572(2) 0.73556(3) 0.02251(9) Uani 1 1 d .
B1 B 0.0904(5) 0.4225(4) 0.8275(4) 0.0307(9) Uani 1 1 d D
H11 H 0.103(4) 0.390(3) 0.918(2) 0.040(10) Uiso 1 1 d D
H12 H 0.202(3) 0.498(2) 0.844(3) 0.024(9) Uiso 1 1 d D
H13 H -0.002(4) 0.477(3) 0.837(4) 0.064(13) Uiso 1 1 d D
B2 B 0.0862(5) 0.3014(4) 0.6955(4) 0.0315(10) Uani 1 1 d D
H2 H -0.003(3) 0.290(3) 0.631(2) 0.035(10) Uiso 1 1 d D
B3 B 0.2229(5) 0.1994(4) 0.6598(4) 0.0323(10) Uani 1 1 d D
H3 H 0.222(4) 0.127(2) 0.576(2) 0.034(10) Uiso 1 1 d D
B4 B 0.3740(5) 0.2110(4) 0.7545(4) 0.0336(10) Uani 1 1 d D
H4 H 0.455(3) 0.144(3) 0.727(3) 0.047(11) Uiso 1 1 d D
B5 B 0.4014(5) 0.3264(4) 0.8906(4) 0.0345(10) Uani 1 1 d D
H51 H 0.297(3) 0.326(3) 0.959(3) 0.057(12) Uiso 1 1 d D
H52 H 0.403(4) 0.4339(19) 0.887(3) 0.036(10) Uiso 1 1 d D
H53 H 0.503(4) 0.325(4) 0.937(4) 0.071(14) Uiso 1 1 d D
C1 C -0.0344(4) 0.0897(3) 0.7893(3) 0.0361(9) Uani 1 1 d .
C2 C -0.0523(4) 0.1650(3) 0.9069(3) 0.0326(9) Uani 1 1 d .
C3 C 0.0703(4) 0.1545(3) 0.9773(3) 0.0351(9) Uani 1 1 d .
C4 C 0.1663(4) 0.0718(4) 0.9041(4) 0.0472(12) Uani 1 1 d .
C5 C 0.0997(5) 0.0313(3) 0.7864(4) 0.0406(10) Uani 1 1 d .
C6 C -0.1500(6) 0.0652(4) 0.6879(4) 0.0732(17) Uani 1 1 d .
H6A H -0.1024 0.0320 0.6122 0.110 Uiso 1 1 calc R
H6B H -0.1949 0.1412 0.6918 0.110 Uiso 1 1 calc R
H6C H -0.2276 0.0065 0.6942 0.110 Uiso 1 1 calc R
C7 C -0.1849(5) 0.2400(4) 0.9474(5) 0.0625(14) Uani 1 1 d .
H7A H -0.2676 0.1882 0.9585 0.094 Uiso 1 1 calc R
H7B H -0.2152 0.2755 0.8873 0.094 Uiso 1 1 calc R
H7C H -0.1582 0.3052 1.0227 0.094 Uiso 1 1 calc R
C8 C 0.0905(6) 0.2101(4) 1.1108(4) 0.0678(15) Uani 1 1 d .
H8A H 0.0510 0.2911 1.1367 0.102 Uiso 1 1 calc R
H8B H 0.1967 0.2168 1.1344 0.102 Uiso 1 1 calc R
H8C H 0.0369 0.1585 1.1477 0.102 Uiso 1 1 calc R
C9 C 0.3067(5) 0.0278(5) 0.9429(6) 0.094(2) Uani 1 1 d .
H9A H 0.3769 0.0111 0.8792 0.142 Uiso 1 1 calc R
H9B H 0.2833 -0.0467 0.9606 0.142 Uiso 1 1 calc R
H9C H 0.3517 0.0904 1.0141 0.142 Uiso 1 1 calc R
C10 C 0.1515(7) -0.0672(4) 0.6795(5) 0.091(2) Uani 1 1 d .
H10A H 0.1121 -0.1466 0.6794 0.136 Uiso 1 1 calc R
H10B H 0.2606 -0.0650 0.6827 0.136 Uiso 1 1 calc R
H10C H 0.1154 -0.0539 0.6069 0.136 Uiso 1 1 calc R
C11 C 0.3290(4) 0.3841(3) 0.5399(3) 0.0269(8) Uani 1 1 d .
C12 C 0.4682(4) 0.3504(3) 0.5744(3) 0.0307(8) Uani 1 1 d .
C13 C 0.5337(4) 0.4497(3) 0.6701(3) 0.0294(8) Uani 1 1 d .
C14 C 0.4338(4) 0.5452(3) 0.6942(3) 0.0268(8) Uani 1 1 d .
C15 C 0.3070(4) 0.5051(3) 0.6144(3) 0.0261(7) Uani 1 1 d .
C16 C 0.2294(5) 0.3121(3) 0.4347(3) 0.0409(10) Uani 1 1 d .
H16A H 0.2521 0.3376 0.3668 0.061 Uiso 1 1 calc R
H16B H 0.1252 0.3261 0.4536 0.061 Uiso 1 1 calc R
H16C H 0.2459 0.2254 0.4150 0.061 Uiso 1 1 calc R
C17 C 0.5413(5) 0.2347(3) 0.5105(3) 0.0439(10) Uani 1 1 d .
H17A H 0.4670 0.1662 0.4891 0.066 Uiso 1 1 calc R
H17B H 0.6205 0.2218 0.5625 0.066 Uiso 1 1 calc R
H17C H 0.5841 0.2409 0.4384 0.066 Uiso 1 1 calc R
C18 C 0.6840(4) 0.4543(4) 0.7306(4) 0.0438(10) Uani 1 1 d .
H18A H 0.7602 0.4841 0.6888 0.066 Uiso 1 1 calc R
H18B H 0.7061 0.3727 0.7295 0.066 Uiso 1 1 calc R
H18C H 0.6839 0.5091 0.8130 0.066 Uiso 1 1 calc R
C19 C 0.4622(4) 0.6715(3) 0.7852(3) 0.0380(9) Uani 1 1 d .
H19A H 0.5179 0.7233 0.7496 0.057 Uiso 1 1 calc R
H19B H 0.5201 0.6664 0.8539 0.057 Uiso 1 1 calc R
H19C H 0.3668 0.7064 0.8107 0.057 Uiso 1 1 calc R
C20 C 0.1756(4) 0.5768(3) 0.6065(3) 0.0372(9) Uani 1 1 d .
H20A H 0.1727 0.6465 0.6798 0.056 Uiso 1 1 calc R
H20B H 0.0839 0.5251 0.5956 0.056 Uiso 1 1 calc R
H20C H 0.1844 0.6057 0.5389 0.056 Uiso 1 1 calc R

loop_
_atom_site_aniso_label
_atom_site_aniso_U_11
_atom_site_aniso_U_22
_atom_site_aniso_U_33
_atom_site_aniso_U_23
_atom_site_aniso_U_13
_atom_site_aniso_U_12
Mo1 0.02472(17) 0.02308(16) 0.02471(18) 0.01021(13) 0.00433(13) 0.00204(13)
Mo2 0.02243(17) 0.02479(16) 0.02245(17) 0.01056(13) 0.00264(13) 0.00207(13)
B1 0.026(2) 0.026(2) 0.040(3) 0.0103(19) 0.0075(19) 0.0074(18)
B2 0.027(2) 0.033(2) 0.037(3) 0.016(2) -0.0012(19) -0.0015(18)
B3 0.042(3) 0.029(2) 0.027(2) 0.0100(18) 0.010(2) 0.0009(19)
B4 0.033(2) 0.036(2) 0.042(3) 0.025(2) 0.011(2) 0.0105(19)
B5 0.025(2) 0.048(3) 0.039(3) 0.026(2) -0.0023(19) -0.004(2)
C1 0.049(3) 0.0240(18) 0.034(2) 0.0096(16) -0.0003(18) -0.0121(17)
C2 0.031(2) 0.0279(19) 0.041(2) 0.0154(17) 0.0104(17) -0.0059(16)
C3 0.042(2) 0.038(2) 0.030(2) 0.0180(17) 0.0047(18) -0.0067(18)
C4 0.036(2) 0.045(2) 0.084(4) 0.053(3) 0.003(2) -0.0007(19)
C5 0.053(3) 0.0176(17) 0.052(3) 0.0108(17) 0.029(2) 0.0002(17)
C6 0.085(4) 0.068(3) 0.065(3) 0.031(3) -0.037(3) -0.048(3)
C7 0.049(3) 0.045(3) 0.101(4) 0.031(3) 0.038(3) 0.008(2)
C8 0.090(4) 0.079(3) 0.036(3) 0.028(2) -0.003(3) -0.037(3)
C9 0.051(3) 0.103(4) 0.180(7) 0.114(5) 0.009(4) 0.017(3)
C10 0.144(6) 0.027(2) 0.097(4) 0.009(3) 0.081(4) 0.011(3)
C11 0.0309(19) 0.0315(19) 0.0207(18) 0.0119(15) 0.0043(15) 0.0008(15)
C12 0.037(2) 0.0315(19) 0.030(2) 0.0170(16) 0.0107(17) 0.0074(16)
C13 0.0265(19) 0.036(2) 0.034(2) 0.0219(17) 0.0070(16) 0.0012(16)
C14 0.0270(19) 0.0261(17) 0.028(2) 0.0116(15) -0.0001(15) -0.0030(15)
C15 0.0301(19) 0.0277(17) 0.0245(18) 0.0138(15) 0.0046(15) 0.0010(15)
C16 0.051(3) 0.046(2) 0.025(2) 0.0134(18) -0.0004(18) -0.002(2)
C17 0.054(3) 0.044(2) 0.041(2) 0.0201(19) 0.021(2) 0.020(2)
C18 0.026(2) 0.064(3) 0.052(3) 0.034(2) 0.0008(18) 0.0017(19)
C19 0.048(2) 0.035(2) 0.032(2) 0.0123(17) 0.0003(18) -0.0059(18)
C20 0.033(2) 0.042(2) 0.046(2) 0.0251(19) -0.0002(18) 0.0076(17)

loop_
_atom_type_symbol
_atom_type_description
_atom_type_scat_dispersion_real
_atom_type_scat_dispersion_imag
_atom_type_scat_source
C C 0.0033 0.0016 'International Tables Vol C Tables 4.2.6.8 and 6.1.1.4'
H H 0.0000 0.0000 'International Tables Vol C Tables 4.2.6.8 and 6.1.1.4'
B B 0.0013 0.0007 'International Tables Vol C Tables 4.2.6.8 and 6.1.1.4'
Mo Mo -1.6832 0.6857 'International Tables Vol C Tables 4.2.6.8 and 6.1.1.4'

loop_
_geom_angle_atom_site_label_1
_geom_angle_atom_site_label_2
_geom_angle_atom_site_label_3
_geom_angle
B3 Mo1 B4 45.93(17)
B3 Mo1 B2 45.94(16)
B4 Mo1 B2 85.12(16)
B3 Mo1 C3 143.97(15)
B4 Mo1 C3 128.28(15)
B2 Mo1 C3 141.67(15)
B3 Mo1 C4 112.56(17)
B4 Mo1 C4 95.71(15)
B2 Mo1 C4 143.52(16)
C3 Mo1 C4 35.65(14)
B3 Mo1 B1 84.62(16)
B4 Mo1 B1 103.52(15)
B2 Mo1 B1 44.84(15)
C3 Mo1 B1 124.74(15)
C4 Mo1 B1 160.23(16)
B3 Mo1 B5 84.48(17)
B4 Mo1 B5 44.95(17)
B2 Mo1 B5 103.08(15)
C3 Mo1 B5 113.96(15)
C4 Mo1 B5 102.94(15)
B1 Mo1 B5 87.86(16)
B3 Mo1 C2 126.72(15)
B4 Mo1 C2 150.90(14)
B2 Mo1 C2 106.50(15)
C3 Mo1 C2 35.17(13)
C4 Mo1 C2 58.97(14)
B1 Mo1 C2 103.33(14)
B5 Mo1 C2 147.22(15)
B3 Mo1 C5 84.96(14)
B4 Mo1 C5 92.64(15)
B2 Mo1 C5 107.80(16)
C3 Mo1 C5 59.02(14)
C4 Mo1 C5 35.74(15)
B1 Mo1 C5 145.12(16)
B5 Mo1 C5 124.04(16)
C2 Mo1 C5 58.57(13)
B3 Mo1 C1 92.80(15)
B4 Mo1 C1 121.46(16)
B2 Mo1 C1 89.51(14)
C3 Mo1 C1 58.65(13)
C4 Mo1 C1 59.00(14)
B1 Mo1 C1 112.60(15)
B5 Mo1 C1 159.07(15)
C2 Mo1 C1 35.10(13)
C5 Mo1 C1 35.08(13)
B3 Mo1 Mo2 49.77(11)
B4 Mo1 Mo2 50.71(11)
B2 Mo1 Mo2 50.55(11)
C3 Mo1 Mo2 164.11(10)
C4 Mo1 Mo2 146.19(11)
B1 Mo1 Mo2 52.82(11)
B5 Mo1 Mo2 52.53(11)
C2 Mo1 Mo2 154.03(9)
C5 Mo1 Mo2 133.62(9)
C1 Mo1 Mo2 137.07(9)
B3 Mo1 H11 116.8(6)
B4 Mo1 H11 121.0(10)
B2 Mo1 H11 76.8(6)
C3 Mo1 H11 96.1(7)
C4 Mo1 H11 130.5(7)
B1 Mo1 H11 32.8(6)
B5 Mo1 H11 85.3(11)
C2 Mo1 H11 87.9(10)
C5 Mo1 H11 146.3(10)
C1 Mo1 H11 114.1(11)
Mo2 Mo1 H11 75.8(8)
B3 Mo1 H51 117.4(6)
B4 Mo1 H51 76.4(7)
B2 Mo1 H51 123.2(10)
C3 Mo1 H51 86.9(8)
C4 Mo1 H51 92.1(11)
B1 Mo1 H51 88.1(12)
B5 Mo1 H51 33.1(6)
C2 Mo1 H51 115.5(6)
C5 Mo1 H51 126.1(11)
C1 Mo1 H51 145.4(8)
Mo2 Mo1 H51 77.5(8)
H11 Mo1 H51 68.6(15)
B3 Mo2 B2 46.02(16)
B3 Mo2 B4 45.90(17)
B2 Mo2 B4 84.99(16)
B3 Mo2 B5 84.84(16)
B2 Mo2 B5 103.47(16)
B4 Mo2 B5 45.00(17)
B3 Mo2 C14 144.84(14)
B2 Mo2 C14 132.77(14)
B4 Mo2 C14 137.70(14)
B5 Mo2 C14 120.89(14)
B3 Mo2 B1 84.68(15)
B2 Mo2 B1 44.83(15)
B4 Mo2 B1 103.20(15)
B5 Mo2 B1 88.03(16)
C14 Mo2 B1 117.09(13)
B3 Mo2 C13 121.54(14)
B2 Mo2 C13 149.35(15)
B4 Mo2 C13 102.37(14)
B5 Mo2 C13 102.50(14)
C14 Mo2 C13 35.76(12)
B1 Mo2 C13 152.15(13)
B3 Mo2 C15 117.03(14)
B2 Mo2 C15 98.56(14)
B4 Mo2 C15 147.20(14)
B5 Mo2 C15 156.42(14)
C14 Mo2 C15 35.63(12)
B1 Mo2 C15 102.00(14)
C13 Mo2 C15 59.53(12)
B3 Mo2 C12 89.10(14)
B2 Mo2 C12 116.34(15)
B4 Mo2 C12 89.95(14)
B5 Mo2 C12 116.27(15)
C14 Mo2 C12 59.00(12)
B1 Mo2 C12 154.29(15)
C13 Mo2 C12 35.41(12)
C15 Mo2 C12 59.12(12)
B3 Mo2 C11 86.64(14)
B2 Mo2 C11 90.51(14)
B4 Mo2 C11 112.38(14)
B5 Mo2 C11 150.47(15)
C14 Mo2 C11 58.99(12)
B1 Mo2 C11 119.26(14)
C13 Mo2 C11 59.06(12)
C15 Mo2 C11 35.52(11)
C12 Mo2 C11 35.27(12)
B3 Mo2 Mo1 49.93(11)
B2 Mo2 Mo1 50.62(11)
B4 Mo2 Mo1 50.47(11)
B5 Mo2 Mo1 52.85(11)
C14 Mo2 Mo1 164.95(9)
B1 Mo2 Mo1 52.73(10)
C13 Mo2 Mo1 151.15(9)
C15 Mo2 Mo1 148.33(9)
C12 Mo2 Mo1 135.42(8)
C11 Mo2 Mo1 134.18(8)
B3 Mo2 H12 117.6(6)
B2 Mo2 H12 76.5(6)
B4 Mo2 H12 123.1(8)
B5 Mo2 H12 87.9(9)
C14 Mo2 H12 89.0(7)
B1 Mo2 H12 33.1(5)
C13 Mo2 H12 120.5(6)
C15 Mo2 H12 89.2(8)
C12 Mo2 H12 146.3(8)
C11 Mo2 H12 120.9(9)
Mo1 Mo2 H12 77.5(7)
B3 Mo2 H52 117.6(6)
B2 Mo2 H52 121.6(10)
B4 Mo2 H52 77.3(6)
B5 Mo2 H52 33.3(6)
C14 Mo2 H52 92.5(7)
B1 Mo2 H52 85.9(11)
C13 Mo2 H52 89.1(10)
C15 Mo2 H52 125.3(6)
C12 Mo2 H52 118.8(11)
C11 Mo2 H52 147.7(9)
Mo1 Mo2 H52 76.5(8)
H12 Mo2 H52 68.6(13)
B2 B1 Mo1 64.30(19)
B2 B1 Mo2 64.16(19)
Mo1 B1 Mo2 74.45(12)
B2 B1 H11 112.6(16)
Mo1 B1 H11 49.9(15)
Mo2 B1 H11 105.9(16)
B2 B1 H12 115.0(14)
Mo1 B1 H12 111.2(14)
Mo2 B1 H12 53.8(14)
H11 B1 H12 102(2)
B2 B1 H13 114(2)
Mo1 B1 H13 142(2)
Mo2 B1 H13 142(2)
H11 B1 H13 109(3)
H12 B1 H13 104(2)
B3 B2 B1 123.2(3)
B3 B2 Mo2 65.9(2)
B1 B2 Mo2 71.0(2)
B3 B2 Mo1 66.0(2)
B1 B2 Mo1 70.9(2)
Mo2 B2 Mo1 78.83(14)
B3 B2 H2 117.4(18)
B1 B2 H2 119.4(18)
Mo2 B2 H2 138.2(18)
Mo1 B2 H2 142.6(18)
B4 B3 B2 121.5(3)
B4 B3 Mo2 68.3(2)
B2 B3 Mo2 68.1(2)
B4 B3 Mo1 67.9(2)
B2 B3 Mo1 68.0(2)
Mo2 B3 Mo1 80.30(14)
B4 B3 H3 115.8(18)
B2 B3 H3 122.6(18)
Mo2 B3 H3 136.9(18)
Mo1 B3 H3 142.5(18)
B3 B4 B5 122.9(3)
B3 B4 Mo1 66.2(2)
B5 B4 Mo1 71.0(2)
B3 B4 Mo2 65.8(2)
B5 B4 Mo2 70.4(2)
Mo1 B4 Mo2 78.83(14)
B3 B4 H4 118(2)
B5 B4 H4 119(2)
Mo1 B4 H4 140(2)
Mo2 B4 H4 140(2)
B4 B5 Mo2 64.6(2)
B4 B5 Mo1 64.1(2)
Mo2 B5 Mo1 74.62(13)
B4 B5 H51 112.2(17)
Mo2 B5 H51 110.0(17)
Mo1 B5 H51 51.1(17)
B4 B5 H52 115.7(15)
Mo2 B5 H52 53.1(15)
Mo1 B5 H52 108.6(16)
H51 B5 H52 102(2)
B4 B5 H53 114(2)
Mo2 B5 H53 139(2)
Mo1 B5 H53 145(2)
H51 B5 H53 108(3)
H52 B5 H53 103(3)
C2 C1 C5 108.2(3)
C2 C1 C6 125.0(4)
C5 C1 C6 126.4(4)
C2 C1 Mo1 72.0(2)
C5 C1 Mo1 72.3(2)
C6 C1 Mo1 127.1(3)
C3 C2 C1 108.4(3)
C3 C2 C7 127.2(4)
C1 C2 C7 124.4(4)
C3 C2 Mo1 71.7(2)
C1 C2 Mo1 72.9(2)
C7 C2 Mo1 122.7(2)
C2 C3 C4 108.5(4)
C2 C3 C8 126.4(4)
C4 C3 C8 124.8(4)
C2 C3 Mo1 73.1(2)
C4 C3 Mo1 72.5(2)
C8 C3 Mo1 125.4(3)
C3 C4 C5 107.1(3)
C3 C4 C9 126.9(5)
C5 C4 C9 125.8(5)
C3 C4 Mo1 71.9(2)
C5 C4 Mo1 72.9(2)
C9 C4 Mo1 123.6(3)
C1 C5 C4 107.8(3)
C1 C5 C10 124.8(5)
C4 C5 C10 127.0(5)
C1 C5 Mo1 72.58(19)
C4 C5 Mo1 71.4(2)
C10 C5 Mo1 127.0(3)
C1 C6 H6A 109.5
C1 C6 H6B 109.5
H6A C6 H6B 109.5
C1 C6 H6C 109.5
H6A C6 H6C 109.5
H6B C6 H6C 109.5
C2 C7 H7A 109.5
C2 C7 H7B 109.5
H7A C7 H7B 109.5
C2 C7 H7C 109.5
H7A C7 H7C 109.5
H7B C7 H7C 109.5
C3 C8 H8A 109.5
C3 C8 H8B 109.5
H8A C8 H8B 109.5
C3 C8 H8C 109.5
H8A C8 H8C 109.5
H8B C8 H8C 109.5
C4 C9 H9A 109.5
C4 C9 H9B 109.5
H9A C9 H9B 109.5
C4 C9 H9C 109.5
H9A C9 H9C 109.5
H9B C9 H9C 109.5
C5 C10 H10A 109.5
C5 C10 H10B 109.5
H10A C10 H10B 109.5
C5 C10 H10C 109.5
H10A C10 H10C 109.5
H10B C10 H10C 109.5
C12 C11 C15 108.2(3)
C12 C11 C16 126.5(3)
C15 C11 C16 125.0(3)
C12 C11 Mo2 72.27(19)
C15 C11 Mo2 71.65(19)
C16 C11 Mo2 127.2(2)
C11 C12 C13 108.3(3)
C11 C12 C17 125.3(3)
C13 C12 C17 125.9(3)
C11 C12 Mo2 72.5(2)
C13 C12 Mo2 71.7(2)
C17 C12 Mo2 127.2(2)
C12 C13 C14 107.4(3)
C12 C13 C18 125.9(3)
C14 C13 C18 126.6(3)
C12 C13 Mo2 72.9(2)
C14 C13 Mo2 71.61(19)
C18 C13 Mo2 123.0(2)
C15 C14 C13 108.7(3)
C15 C14 C19 125.5(3)
C13 C14 C19 125.7(3)
C15 C14 Mo2 72.77(18)
C13 C14 Mo2 72.63(19)
C19 C14 Mo2 123.4(2)
C14 C15 C11 107.4(3)
C14 C15 C20 126.9(3)
C11 C15 C20 125.7(3)
C14 C15 Mo2 71.60(19)
C11 C15 Mo2 72.83(19)
C20 C15 Mo2 122.4(2)
C11 C16 H16A 109.5
C11 C16 H16B 109.5
H16A C16 H16B 109.5
C11 C16 H16C 109.5
H16A C16 H16C 109.5
H16B C16 H16C 109.5
C12 C17 H17A 109.5
C12 C17 H17B 109.5
H17A C17 H17B 109.5
C12 C17 H17C 109.5
H17A C17 H17C 109.5
H17B C17 H17C 109.5
C13 C18 H18A 109.5
C13 C18 H18B 109.5
H18A C18 H18B 109.5
C13 C18 H18C 109.5
H18A C18 H18C 109.5
H18B C18 H18C 109.5
C14 C19 H19A 109.5
C14 C19 H19B 109.5
H19A C19 H19B 109.5
C14 C19 H19C 109.5
H19A C19 H19C 109.5
H19B C19 H19C 109.5
C15 C20 H20A 109.5
C15 C20 H20B 109.5
H20A C20 H20B 109.5
C15 C20 H20C 109.5
H20A C20 H20C 109.5
H20B C20 H20C 109.5

loop_
_geom_bond_atom_site_label_1
_geom_bond_atom_site_label_2
_geom_bond_distance
Mo1 B3 2.181(4)
Mo1 B4 2.208(4)
Mo1 B2 2.213(4)
Mo1 C3 2.309(3)
Mo1 C4 2.317(3)
Mo1 B1 2.320(4)
Mo1 B5 2.322(4)
Mo1 C2 2.327(3)
Mo1 C5 2.336(3)
Mo1 C1 2.339(4)
Mo1 Mo2 2.8085(6)
Mo1 H11 1.79(3)
Mo1 H51 1.82(4)
Mo2 B3 2.175(4)
Mo2 B2 2.211(4)
Mo2 B4 2.216(4)
Mo2 B5 2.312(4)
Mo2 C14 2.312(3)
Mo2 B1 2.323(4)
Mo2 C13 2.326(3)
Mo2 C15 2.328(3)
Mo2 C12 2.341(3)
Mo2 C11 2.343(3)
Mo2 H12 1.88(3)
Mo2 H52 1.85(3)
B1 B2 1.732(6)
B1 H11 1.268(18)
B1 H12 1.271(18)
B1 H13 1.06(3)
B2 B3 1.715(6)
B2 H2 1.07(2)
B3 B4 1.712(7)
B3 H3 1.07(2)
B4 B5 1.735(7)
B4 H4 1.07(2)
B5 H51 1.273(18)
B5 H52 1.271(18)
B5 H53 1.06(3)
C1 C2 1.407(5)
C1 C5 1.409(5)
C1 C6 1.515(5)
C2 C3 1.401(5)
C2 C7 1.508(5)
C3 C4 1.416(6)
C3 C8 1.511(5)
C4 C5 1.428(6)
C4 C9 1.501(6)
C5 C10 1.511(5)
C6 H6A 0.9800
C6 H6B 0.9800
C6 H6C 0.9800
C7 H7A 0.9800
C7 H7B 0.9800
C7 H7C 0.9800
C8 H8A 0.9800
C8 H8B 0.9800
C8 H8C 0.9800
C9 H9A 0.9800
C9 H9B 0.9800
C9 H9C 0.9800
C10 H10A 0.9800
C10 H10B 0.9800
C10 H10C 0.9800
C11 C12 1.419(5)
C11 C15 1.425(5)
C11 C16 1.499(5)
C12 C13 1.419(5)
C12 C17 1.506(5)
C13 C14 1.424(5)
C13 C18 1.504(5)
C14 C15 1.420(5)
C14 C19 1.519(5)
C15 C20 1.498(5)
C16 H16A 0.9800
C16 H16B 0.9800
C16 H16C 0.9800
C17 H17A 0.9800
C17 H17B 0.9800
C17 H17C 0.9800
C18 H18A 0.9800
C18 H18B 0.9800
C18 H18C 0.9800
C19 H19A 0.9800
C19 H19B 0.9800
C19 H19C 0.9800
C20 H20A 0.9800
C20 H20B 0.9800
C20 H20C 0.9800
